data_7007947
loop_
_publ_author_name
'Colis, Julie Clarissa F.'
'Larochelle, Christie'
'Staples, Richard'
'Herbst-Irmer, Regine'
'Patterson, Howard'

_publ_section_title
;
 Structural studies of lanthanide ion complexes of pure gold, pure
 silver and mixed metal (gold-silver) dicyanides.
;
_journal_issue 4
_journal_name_full 'Dalton transactions (Cambridge, England : 2003)'
_journal_page_first 675
_journal_page_last 679
_journal_paper_doi 10.1039/b413967d
_journal_year 2005
_chemical_formula_sum 'C6 H6 Ag2.5 Au0.5 La N6 O3'
_chemical_formula_weight 717.24
_chemical_name_systematic
; 
 ? 
;
_space_group_IT_number 193
_symmetry_cell_setting hexagonal
_symmetry_Int_Tables_number 193
_symmetry_space_group_name_Hall '-P 6c 2'
_symmetry_space_group_name_H-M 'P 63/m c m'
_atom_sites_solution_hydrogens geom
_atom_sites_solution_primary direct
_atom_sites_solution_secondary difmap
_audit_creation_method SHELXL-97
_cell_angle_alpha 90.00
_cell_angle_beta 90.00
_cell_angle_gamma 120.00
_cell_formula_units_Z 2
_cell_length_a 6.692(2)
_cell_length_b 6.692(2)
_cell_length_c 18.943(2)
_cell_measurement_reflns_used 236
_cell_measurement_temperature 213(2)
_cell_measurement_theta_max 28.46
_cell_measurement_theta_min 2.24
_cell_volume 734.7(3)
_computing_cell_refinement 'SMART (BRUKER, V5.054, 1998)'
_computing_data_collection 'ASTRO (BRUKER, V5.007, 1997)'
_computing_data_reduction 'SAINT (BRUKER, V6.01, 1999)'
_computing_molecular_graphics 'SHELXTL (BRUKER, 1998, V5.1)'
_computing_publication_material 'XCIF (Sheldrick and BRUKER, 1997, V5.1)'
_computing_structure_refinement 'SHELXL-97 (Sheldrick, 1997)'
_computing_structure_solution 'SHELXS-97 (Sheldrick, 1990)'
_diffrn_ambient_temperature 213(2)
_diffrn_detector_area_resol_mean 836.6
_diffrn_measured_fraction_theta_full 1.000
_diffrn_measured_fraction_theta_max 1.000
_diffrn_measurement_device_type CCD
_diffrn_measurement_method '\w, 0.3 deg'
_diffrn_radiation_monochromator graphite
_diffrn_radiation_source 'normal-focus sealed tube'
_diffrn_radiation_type MoK\a
_diffrn_radiation_wavelength 0.71073
_diffrn_reflns_av_R_equivalents 0.0283
_diffrn_reflns_av_sigmaI/netI 0.0149
_diffrn_reflns_limit_h_max 8
_diffrn_reflns_limit_h_min -7
_diffrn_reflns_limit_k_max 8
_diffrn_reflns_limit_k_min -8
_diffrn_reflns_limit_l_max 24
_diffrn_reflns_limit_l_min -25
_diffrn_reflns_number 4196
_diffrn_reflns_theta_full 28.25
_diffrn_reflns_theta_max 28.25
_diffrn_reflns_theta_min 2.15
_diffrn_standards_decay_% 0
_diffrn_standards_interval_count 0
_diffrn_standards_number 0
_exptl_absorpt_coefficient_mu 11.117
_exptl_absorpt_correction_T_max 0.5197
_exptl_absorpt_correction_T_min 0.5197
_exptl_absorpt_correction_type empirical
_exptl_absorpt_process_details SADABS
_exptl_crystal_colour colorless
_exptl_crystal_density_diffrn 3.242
_exptl_crystal_density_method 'not measured'
_exptl_crystal_description block
_exptl_crystal_F_000 644
_exptl_crystal_size_max 0.06
_exptl_crystal_size_mid 0.06
_exptl_crystal_size_min 0.06
_refine_diff_density_max 2.058
_refine_diff_density_min -1.282
_refine_diff_density_rms 0.139
_refine_ls_extinction_method none
_refine_ls_goodness_of_fit_ref 1.534
_refine_ls_hydrogen_treatment constr
_refine_ls_matrix_type full
_refine_ls_number_parameters 26
_refine_ls_number_reflns 362
_refine_ls_number_restraints 0
_refine_ls_restrained_S_all 1.534
_refine_ls_R_factor_all 0.0382
_refine_ls_R_factor_gt 0.0374
_refine_ls_shift/su_max 0.000
_refine_ls_shift/su_mean 0.000
_refine_ls_structure_factor_coef Fsqd
_refine_ls_weighting_details 'calc w=1/[\s^2^(Fo^2^)+(0.0000P)^2^+5.3451P] where P=(Fo^2^+2Fc^2^)/3'
_refine_ls_weighting_scheme calc
_refine_ls_wR_factor_gt 0.0556
_refine_ls_wR_factor_ref 0.0558
_reflns_number_gt 358
_reflns_number_total 362
_reflns_threshold_expression >2sigma(I)
_cod_data_source_file b413967d.txt
_cod_data_source_block hp10t
_cod_depositor_comments
;
The following automatic conversions were performed:
'_exptl_absorpt_correction_type' value 'Empirical' changed to 'empirical'
according to '/home/saulius/struct/CIF-dictionaries/cif_core.dic'
dictionary named 'cif_core.dic' version 2.4.1 from 2010-06-29.

Automatic conversion script
Id: cif_fix_enum 1527 2010-12-29 10:47:43Z saulius 
;
_cod_original_sg_symbol_H-M P63/mcm
_cod_original_formula_sum 'C6 H6 Ag2.50 Au0.50 La N6 O3'
_cod_database_code 7007947

loop_
_symmetry_equiv_pos_as_xyz
'x, y, z'
'-y, x-y, z'
'-x+y, -x, z'
'-x, -y, z+1/2'
'y, -x+y, z+1/2'
'x-y, x, z+1/2'
'y, x, -z+1/2'
'x-y, -y, -z+1/2'
'-x, -x+y, -z+1/2'
'-y, -x, -z'
'-x+y, y, -z'
'x, x-y, -z'
'-x, -y, -z'
'y, -x+y, -z'
'x-y, x, -z'
'x, y, -z-1/2'
'-y, x-y, -z-1/2'
'-x+y, -x, -z-1/2'
'-y, -x, z-1/2'
'-x+y, y, z-1/2'
'x, x-y, z-1/2'
'y, x, z'
'x-y, -y, z'
'-x, -x+y, z'

loop_
_atom_site_label
_atom_site_type_symbol
_atom_site_fract_x
_atom_site_fract_y
_atom_site_fract_z
_atom_site_U_iso_or_equiv
_atom_site_adp_type
_atom_site_occupancy
_atom_site_symmetry_multiplicity
_atom_site_calc_flag
_atom_site_refinement_flags
_atom_site_disorder_assembly
_atom_site_disorder_group
La1 La 0.0000 0.0000 0.2500 0.0106(3) Uani 1 12 d S . .
Ag1 Ag 0.5000 0.5000 0.0000 0.0251(2) Uani 0.833(8) 4 d SP . 1
Au1 Au 0.5000 0.5000 0.0000 0.0251(2) Uani 0.167(8) 4 d SP . 2
N1 N 0.2726(10) 0.2726(10) 0.1480(3) 0.0238(15) Uani 1 2 d S . .
C1 C 0.3525(12) 0.3525(12) 0.0945(4) 0.0212(16) Uani 1 2 d S . .
O1 O 0.3777(12) 0.0000 0.2500 0.037(3) Uani 1 4 d S . .
H1 H 0.433(14) 0.0000 0.206(5) 0.045 Uiso 1 2 d S . .

loop_
_atom_site_aniso_label
_atom_site_aniso_U_11
_atom_site_aniso_U_22
_atom_site_aniso_U_33
_atom_site_aniso_U_23
_atom_site_aniso_U_13
_atom_site_aniso_U_12
La1 0.0124(3) 0.0124(3) 0.0072(4) 0.000 0.000 0.00618(16)
Ag1 0.0290(3) 0.0290(3) 0.0161(3) 0.0105(3) 0.0105(3) 0.0138(3)
Au1 0.0290(3) 0.0290(3) 0.0161(3) 0.0105(3) 0.0105(3) 0.0138(3)
N1 0.023(3) 0.023(3) 0.019(3) 0.004(2) 0.004(2) 0.006(3)
C1 0.020(3) 0.020(3) 0.022(3) 0.003(3) 0.003(3) 0.008(3)
O1 0.029(3) 0.083(8) 0.018(4) 0.000 0.000 0.041(4)

loop_
_atom_type_symbol
_atom_type_description
_atom_type_scat_dispersion_real
_atom_type_scat_dispersion_imag
_atom_type_scat_source
C C 0.0033 0.0016 'International Tables Vol C Tables 4.2.6.8 and 6.1.1.4'
H H 0.0000 0.0000 'International Tables Vol C Tables 4.2.6.8 and 6.1.1.4'
N N 0.0061 0.0033 'International Tables Vol C Tables 4.2.6.8 and 6.1.1.4'
O O 0.0106 0.0060 'International Tables Vol C Tables 4.2.6.8 and 6.1.1.4'
Ag Ag -0.8971 1.1015 'International Tables Vol C Tables 4.2.6.8 and 6.1.1.4'
Au Au -2.0133 8.8022 'International Tables Vol C Tables 4.2.6.8 and 6.1.1.4'
La La -0.2871 2.4523 'International Tables Vol C Tables 4.2.6.8 and 6.1.1.4'

loop_
_geom_angle_atom_site_label_1
_geom_angle_atom_site_label_2
_geom_angle_atom_site_label_3
_geom_angle
_geom_angle_site_symmetry_1
_geom_angle_site_symmetry_3
_geom_angle_publ_flag
O1 La1 O1 120.000(1) 3 2 ?
O1 La1 O1 120.000(1) 3 . ?
O1 La1 O1 120.000(2) 2 . ?
O1 La1 N1 133.37(14) 3 16_556 ?
O1 La1 N1 69.92(5) 2 16_556 ?
O1 La1 N1 69.92(5) . 16_556 ?
O1 La1 N1 69.92(6) 3 2 ?
O1 La1 N1 69.92(5) 2 2 ?
O1 La1 N1 133.37(14) . 2 ?
N1 La1 N1 139.84(11) 16_556 2 ?
O1 La1 N1 69.92(6) 3 3 ?
O1 La1 N1 133.37(14) 2 3 ?
O1 La1 N1 69.92(5) . 3 ?
N1 La1 N1 139.84(11) 16_556 3 ?
N1 La1 N1 73.0(2) 2 3 ?
O1 La1 N1 69.92(6) 3 17_556 ?
O1 La1 N1 69.92(5) 2 17_556 ?
O1 La1 N1 133.37(14) . 17_556 ?
N1 La1 N1 73.0(2) 16_556 17_556 ?
N1 La1 N1 93.3(3) 2 17_556 ?
N1 La1 N1 139.84(11) 3 17_556 ?
O1 La1 N1 133.37(14) 3 . ?
O1 La1 N1 69.92(5) 2 . ?
O1 La1 N1 69.92(5) . . ?
N1 La1 N1 93.3(3) 16_556 . ?
N1 La1 N1 73.0(2) 2 . ?
N1 La1 N1 73.0(2) 3 . ?
N1 La1 N1 139.84(11) 17_556 . ?
O1 La1 N1 69.92(6) 3 18_556 ?
O1 La1 N1 133.37(14) 2 18_556 ?
O1 La1 N1 69.92(5) . 18_556 ?
N1 La1 N1 73.0(2) 16_556 18_556 ?
N1 La1 N1 139.84(11) 2 18_556 ?
N1 La1 N1 93.3(3) 3 18_556 ?
N1 La1 N1 73.0(2) 17_556 18_556 ?
N1 La1 N1 139.84(11) . 18_556 ?
C1 Ag1 C1 180.0(4) 13_665 . ?
C1 Ag1 Ag1 103.97(10) 13_665 2_655 ?
C1 Ag1 Ag1 76.03(10) . 2_655 ?
C1 Ag1 Ag1 76.03(10) 13_665 2_665 ?
C1 Ag1 Ag1 103.97(10) . 2_665 ?
Ag1 Ag1 Ag1 180.0 2_655 2_665 ?
C1 Ag1 Ag1 103.97(10) 13_665 3_565 ?
C1 Ag1 Ag1 76.03(10) . 3_565 ?
Ag1 Ag1 Ag1 120.0 2_655 3_565 ?
Ag1 Ag1 Ag1 60.0 2_665 3_565 ?
C1 Ag1 Ag1 76.03(10) 13_665 3_665 ?
C1 Ag1 Ag1 103.97(10) . 3_665 ?
Ag1 Ag1 Ag1 60.0 2_655 3_665 ?
Ag1 Ag1 Ag1 120.0 2_665 3_665 ?
Ag1 Ag1 Ag1 180.0 3_565 3_665 ?
C1 Au1 C1 180.0(4) 13_665 . ?
C1 Au1 Au1 103.97(10) 13_665 2_655 ?
C1 Au1 Au1 76.03(10) . 2_655 ?
C1 Au1 Au1 76.03(10) 13_665 2_665 ?
C1 Au1 Au1 103.97(10) . 2_665 ?
Au1 Au1 Au1 180.0 2_655 2_665 ?
C1 Au1 Au1 103.97(10) 13_665 3_565 ?
C1 Au1 Au1 76.03(10) . 3_565 ?
Au1 Au1 Au1 120.0 2_655 3_565 ?
Au1 Au1 Au1 60.0 2_665 3_565 ?
C1 Au1 Au1 76.03(10) 13_665 3_665 ?
C1 Au1 Au1 103.97(10) . 3_665 ?
Au1 Au1 Au1 60.0 2_655 3_665 ?
Au1 Au1 Au1 120.0 2_665 3_665 ?
Au1 Au1 Au1 180.0 3_565 3_665 ?
C1 N1 La1 164.4(6) . . ?
N1 C1 Ag1 178.9(8) . . ?
N1 C1 Au1 178.9(8) . . ?
Ag1 C1 Au1 0.0 . . ?
La1 O1 H1 114(6) . . ?

loop_
_geom_bond_atom_site_label_1
_geom_bond_atom_site_label_2
_geom_bond_distance
_geom_bond_site_symmetry_2
_geom_bond_publ_flag
La1 O1 2.528(8) 3 ?
La1 O1 2.528(8) 2 ?
La1 O1 2.528(8) . ?
La1 N1 2.657(6) 16_556 ?
La1 N1 2.657(6) 2 ?
La1 N1 2.657(6) 3 ?
La1 N1 2.657(6) 17_556 ?
La1 N1 2.657(6) . ?
La1 N1 2.657(6) 18_556 ?
Ag1 C1 2.044(7) 13_665 ?
Ag1 C1 2.044(7) . ?
Ag1 Ag1 3.3460(10) 2_655 ?
Ag1 Ag1 3.3460(10) 2_665 ?
Ag1 Ag1 3.3460(10) 3_565 ?
Ag1 Ag1 3.3460(10) 3_665 ?
Au1 C1 2.044(7) 13_665 ?
Au1 C1 2.044(7) . ?
Au1 Au1 3.3460(10) 2_655 ?
Au1 Au1 3.3460(10) 2_665 ?
Au1 Au1 3.3460(10) 3_565 ?
Au1 Au1 3.3460(10) 3_665 ?
N1 C1 1.146(10) . ?
O1 H1 0.92(9) . ?

loop_
_geom_torsion_atom_site_label_1
_geom_torsion_atom_site_label_2
_geom_torsion_atom_site_label_3
_geom_torsion_atom_site_label_4
_geom_torsion
_geom_torsion_site_symmetry_1
_geom_torsion_site_symmetry_2
_geom_torsion_site_symmetry_3
_geom_torsion_site_symmetry_4
_geom_torsion_publ_flag
O1 La1 N1 C1 0.000(2) 3 . . . ?
O1 La1 N1 C1 -112.77(5) 2 . . . ?
O1 La1 N1 C1 112.77(5) . . . . ?
N1 La1 N1 C1 180.000(2) 16_556 . . . ?
N1 La1 N1 C1 -38.46(6) 2 . . . ?
N1 La1 N1 C1 38.46(6) 3 . . . ?
N1 La1 N1 C1 -112.77(5) 17_556 . . . ?
N1 La1 N1 C1 112.77(5) 18_556 . . . ?
La1 N1 C1 Ag1 180(3) . . . . ?
La1 N1 C1 Au1 180(3) . . . . ?
C1 Ag1 C1 N1 0(100) 13_665 . . . ?
Ag1 Ag1 C1 N1 116.82(7) 2_655 . . . ?
Ag1 Ag1 C1 N1 -63.18(7) 2_665 . . . ?
Ag1 Ag1 C1 N1 -116.82(4) 3_565 . . . ?
Ag1 Ag1 C1 N1 63.18(4) 3_665 . . . ?
C1 Ag1 C1 Au1 0(100) 13_665 . . . ?
Ag1 Ag1 C1 Au1 0(100) 2_655 . . . ?
Ag1 Ag1 C1 Au1 0(100) 2_665 . . . ?
Ag1 Ag1 C1 Au1 0(100) 3_565 . . . ?
Ag1 Ag1 C1 Au1 0(48) 3_665 . . . ?
C1 Au1 C1 N1 0(100) 13_665 . . . ?
Au1 Au1 C1 N1 116.82(7) 2_655 . . . ?
Au1 Au1 C1 N1 -63.18(7) 2_665 . . . ?
Au1 Au1 C1 N1 -116.82(4) 3_565 . . . ?
Au1 Au1 C1 N1 63.18(4) 3_665 . . . ?
C1 Au1 C1 Ag1 0(100) 13_665 . . . ?
Au1 Au1 C1 Ag1 0(100) 2_655 . . . ?
Au1 Au1 C1 Ag1 0(100) 2_665 . . . ?
Au1 Au1 C1 Ag1 0(100) 3_565 . . . ?
Au1 Au1 C1 Ag1 0(48) 3_665 . . . ?
